data_4031412
loop_
_publ_author_name
'Bruce, D.M.'
'Holloway, J.H.'
'Russell, D.R.'

_publ_section_title
;
 Rhenium carbonyl fluorides. Preparation, crystal structure, and some
 properties of hexacarbonylrhenium(I)
 mue-fluoro-bis(pentafluororhenate(V))
;
_journal_name_full
;
Journal of the Chemical Society. Dalton Transactions, Inorganic Chemistry 
(1972-)
;
_journal_page_first 1627
_journal_page_last 1631
_journal_volume 1978
_journal_year 1978
_chemical_formula_sum 'C6 F11 O6 Re3'
_chemical_name_systematic '(Re (C O)6) (Re2 F11)'
_space_group_IT_number 62
_symmetry_space_group_name_Hall '-P 2ac 2n'
_symmetry_space_group_name_H-M 'P n m a'
_cell_angle_alpha 90
_cell_angle_beta 90
_cell_angle_gamma 90
_cell_formula_units_Z 4
_cell_length_a 15.3
_cell_length_b 13.64
_cell_length_c 8.16
_cell_volume 1702.927
_citation_journal_id_ASTM JCDTBI
_cod_data_source_file Bruce_JCDTBI_1978_335.cif
_cod_data_source_block C6F11O6Re3
_cod_database_code 4031412

loop_
_symmetry_equiv_pos_as_xyz
x,y,z
-x+1/2,-y,z+1/2
x+1/2,-y+1/2,-z+1/2
-x,y+1/2,-z
-x,-y,-z
x-1/2,y,-z-1/2
-x-1/2,y-1/2,z-1/2
x,-y-1/2,z

loop_
_atom_site_label
_atom_site_type_symbol
_atom_site_fract_x
_atom_site_fract_y
_atom_site_fract_z
_atom_site_occupancy
_atom_site_U_iso_or_equiv
Re2 Re+1 0.37747 0.25 0.1083 1 0.0
O5 O-2 0.27 0.25 -0.224 1 0.0
F6 F-1 0.06 0.088 0.266 1 0.0
C5 C+2 0.301 0.25 -0.1 1 0.0
F1 F-1 0 0 0 1 0.0
C4 C+2 0.484 0.25 -0.007 1 0.0
Re1 Re+5 0.1122 -0.00105 0.1278 1 0.0
C1 C+2 0.38 0.105 0.097 1 0.0
O2 O-2 0.206 0.25 0.32 1 0.0
C2 C+2 0.267 0.25 0.244 1 0.0
O1 O-2 0.38 0.021 0.099 1 0.0
F2 F-1 0.153 -0.092 -0.022 1 0.0
C3 C+2 0.44 0.25 0.326 1 0.0
F5 F-1 0.066 -0.105 0.242 1 0.0
O3 O-2 0.479 0.25 0.448 1 0.0
F4 F-1 0.212 -0.002 0.242 1 0.0
F3 F-1 0.148 0.105 -0.005 1 0.0
O4 O-2 0.552 0.25 -0.08 1 0.0
